data_7233437
loop_
_publ_author_name
'Kazuaki Oniwa'
'Thangavel Kanagasekaran'
'Tienan Jin'
'Md. Akhtaruzzaman'
'Yoshinori Yamamoto'
'Hiroyuki Tamura'
'Ikutaro Hamada'
'Hidekazu Shimotani'
'Naoki Asao'
'Susumu Ikeda'
'Katsumi Tanigaki'

_publ_section_title
;
 Single crystal biphenyl end-capped furan-incorporated oligomers:
 influence of unusual packing structure on carrier mobility and
 luminescence
;
_journal_name_full 'Journal of Materials Chemistry C'
_journal_page_first 4163
_journal_page_last 4170
_journal_paper_doi 10.1039/C3TC30220B
_journal_volume 1
_journal_year 2013
_chemical_formula_moiety 'C32 H22 O2'
_chemical_formula_sum 'C32 H22 O2'
_chemical_formula_weight 438.52
_space_group_IT_number 14
_space_group_name_Hall '-P 2yn'
_space_group_name_H-M_alt 'P 1 21/n 1'
_symmetry_cell_setting monoclinic
_symmetry_Int_Tables_number 14
_symmetry_space_group_name_Hall '-P 2yn'
_symmetry_space_group_name_H-M 'P 1 21/n 1'
_atom_sites_solution_hydrogens geom
_atom_sites_solution_primary direct
_atom_sites_solution_secondary difmap
_cell_angle_alpha 90.0000
_cell_angle_beta 97.8031(18)
_cell_angle_gamma 90.0000
_cell_formula_units_Z 2
_cell_length_a 5.72937(17)
_cell_length_b 7.48221(19)
_cell_length_c 25.6222(7)
_cell_measurement_reflns_used 5210
_cell_measurement_temperature 93
_cell_measurement_theta_max 68.09
_cell_measurement_theta_min 3.48
_cell_volume 1088.21(5)
_computing_cell_refinement 'RAPID AUTO'
_computing_data_collection 'RAPID AUTO (Rigaku, ????)'
_computing_data_reduction 'RAPID AUTO'
_computing_molecular_graphics 'CrystalStructure 4.0'
_computing_publication_material 'CrystalStructure 4.0 (Rigaku, 2010)'
_computing_structure_refinement 'SHELXL97 (Sheldrick, 2008)'
_computing_structure_solution 'Il Milione (Burla, et al., 2007)'
_diffrn_ambient_temperature 93
_diffrn_detector_area_resol_mean 10.000
_diffrn_measured_fraction_theta_full 0.998
_diffrn_measured_fraction_theta_max 0.998
_diffrn_measurement_device_type 'Rigaku R-AXIS RAPID'
_diffrn_measurement_method \w
_diffrn_radiation_type 'Cu K\a'
_diffrn_radiation_wavelength 1.54187
_diffrn_reflns_av_R_equivalents 0.0603
_diffrn_reflns_limit_h_max 6
_diffrn_reflns_limit_h_min -6
_diffrn_reflns_limit_k_max 8
_diffrn_reflns_limit_k_min -8
_diffrn_reflns_limit_l_max 30
_diffrn_reflns_limit_l_min -30
_diffrn_reflns_number 12080
_diffrn_reflns_theta_full 67.50
_diffrn_reflns_theta_max 67.50
_diffrn_standards_interval_count .
_diffrn_standards_number 0
_exptl_absorpt_coefficient_mu 0.644
_exptl_absorpt_correction_T_max 0.938
_exptl_absorpt_correction_T_min 0.750
_exptl_absorpt_correction_type multi-scan
_exptl_absorpt_process_details 'ABSCOR (Rigaku, 1995)'
_exptl_crystal_colour yellow
_exptl_crystal_density_diffrn 1.338
_exptl_crystal_density_method 'not measured'
_exptl_crystal_description block
_exptl_crystal_F_000 460.00
_exptl_crystal_size_max 1.000
_exptl_crystal_size_mid 0.300
_exptl_crystal_size_min 0.100
_refine_diff_density_max 0.250
_refine_diff_density_min -0.330
_refine_ls_extinction_coef 0.0088(9)
_refine_ls_extinction_method SHELXL
_refine_ls_goodness_of_fit_ref 1.088
_refine_ls_hydrogen_treatment constr
_refine_ls_number_parameters 155
_refine_ls_number_reflns 1958
_refine_ls_number_restraints 0
_refine_ls_R_factor_gt 0.0402
_refine_ls_shift/su_max 0.001
_refine_ls_structure_factor_coef Fsqd
_refine_ls_weighting_details 'w = 1/[\s^2^(Fo^2^)+(0.0627P)^2^+0.2402P] where P=(Fo^2^+2Fc^2^)/3'
_refine_ls_weighting_scheme calc
_refine_ls_wR_factor_ref 0.1081
_reflns_number_gt 1859
_reflns_number_total 1959
_reflns_threshold_expression F^2^>2.0\s(F^2^)
_cod_data_source_file J-Mater-Chem-C-2013-1-4163-1.cif
_cod_data_source_block 1
_cod_original_cell_volume 1088.21(6)
_cod_database_code 7233437

loop_
_symmetry_equiv_pos_site_id
_symmetry_equiv_pos_as_xyz
1 +X,+Y,+Z
2 1/2-X,1/2+Y,1/2-Z
3 -X,-Y,-Z
4 1/2+X,1/2-Y,1/2+Z

loop_
_atom_site_label
_atom_site_type_symbol
_atom_site_fract_x
_atom_site_fract_y
_atom_site_fract_z
_atom_site_U_iso_or_equiv
_atom_site_adp_type
_atom_site_occupancy
_atom_site_symmetry_multiplicity
_atom_site_calc_flag
_atom_site_refinement_flags
_atom_site_disorder_assembly
_atom_site_disorder_group
O1 O -0.01388(13) -0.00184(9) 0.57000(3) 0.0188(3) Uani 1.0 4 d . . .
C1 C -0.01133(18) 0.04929(13) 0.76838(4) 0.0156(3) Uani 1.0 4 d . . .
C2 C -0.16109(19) -0.03020(13) 0.72684(4) 0.0173(3) Uani 1.0 4 d . . .
C3 C 0.19435(18) 0.13059(13) 0.75533(4) 0.0174(3) Uani 1.0 4 d . . .
C4 C 0.09499(18) 0.05413(13) 0.66314(4) 0.0165(3) Uani 1.0 4 d . . .
C5 C 0.24681(19) 0.13263(13) 0.70424(4) 0.0177(3) Uani 1.0 4 d . . .
C6 C -0.27149(19) -0.03292(14) 0.83701(4) 0.0190(3) Uani 1.0 4 d . . .
C7 C -0.06628(18) 0.04797(13) 0.82370(4) 0.0164(3) Uani 1.0 4 d . . .
C8 C 0.08514(19) 0.12809(14) 0.86473(4) 0.0200(3) Uani 1.0 4 d . . .
C9 C -0.11049(19) -0.02824(13) 0.67544(4) 0.0179(3) Uani 1.0 4 d . . .
C10 C 0.15110(18) 0.06503(13) 0.60958(4) 0.0176(3) Uani 1.0 4 d . . .
C11 C -0.1701(2) 0.04793(14) 0.92847(4) 0.0226(3) Uani 1.0 4 d . . .
C12 C -0.3226(2) -0.03242(14) 0.88856(4) 0.0212(3) Uani 1.0 4 d . . .
C13 C 0.33590(19) 0.13513(14) 0.58815(4) 0.0194(3) Uani 1.0 4 d . . .
C14 C 0.07290(19) 0.02954(14) 0.52342(4) 0.0195(3) Uani 1.0 4 d . . .
C15 C 0.0342(2) 0.12785(15) 0.91619(4) 0.0240(3) Uani 1.0 4 d . . .
C16 C 0.28537(19) 0.11246(14) 0.53270(4) 0.0207(3) Uani 1.0 4 d . . .
H2 H -0.2983 -0.0858 0.7340 0.0207 Uiso 1.0 4 calc R . .
H3 H 0.2979 0.1845 0.7818 0.0209 Uiso 1.0 4 calc R . .
H5 H 0.3849 0.1869 0.6970 0.0212 Uiso 1.0 4 calc R . .
H6 H -0.3753 -0.0879 0.8108 0.0227 Uiso 1.0 4 calc R . .
H8 H 0.2227 0.1826 0.8573 0.0240 Uiso 1.0 4 calc R . .
H9 H -0.2137 -0.0820 0.6489 0.0215 Uiso 1.0 4 calc R . .
H11 H -0.2044 0.0482 0.9629 0.0271 Uiso 1.0 4 calc R . .
H12 H -0.4600 -0.0863 0.8963 0.0254 Uiso 1.0 4 calc R . .
H13 H 0.4698 0.1879 0.6064 0.0233 Uiso 1.0 4 calc R . .
H15 H 0.1379 0.1817 0.9426 0.0288 Uiso 1.0 4 calc R . .
H16 H 0.3794 0.1475 0.5077 0.0248 Uiso 1.0 4 calc R . .

loop_
_atom_site_aniso_label
_atom_site_aniso_U_11
_atom_site_aniso_U_22
_atom_site_aniso_U_33
_atom_site_aniso_U_12
_atom_site_aniso_U_13
_atom_site_aniso_U_23
O1 0.0228(5) 0.0199(4) 0.0136(4) -0.0022(3) 0.0025(3) 0.0003(3)
C1 0.0189(6) 0.0107(5) 0.0171(6) 0.0028(4) 0.0016(4) 0.0009(4)
C2 0.0176(6) 0.0145(6) 0.0197(6) -0.0006(4) 0.0027(4) 0.0012(4)
C3 0.0191(6) 0.0148(5) 0.0176(6) -0.0008(4) -0.0005(4) -0.0014(4)
C4 0.0208(6) 0.0111(5) 0.0175(6) 0.0025(4) 0.0026(4) 0.0013(4)
C5 0.0180(6) 0.0150(6) 0.0204(6) -0.0011(4) 0.0040(4) 0.0008(4)
C6 0.0208(6) 0.0171(6) 0.0185(6) -0.0001(4) 0.0008(4) -0.0004(4)
C7 0.0197(6) 0.0109(5) 0.0186(6) 0.0031(4) 0.0023(4) 0.0006(4)
C8 0.0218(6) 0.0182(6) 0.0204(6) -0.0020(4) 0.0043(5) -0.0014(4)
C9 0.0205(6) 0.0150(6) 0.0171(6) -0.0009(4) -0.0012(4) -0.0006(4)
C10 0.0222(6) 0.0134(6) 0.0164(6) 0.0006(4) 0.0002(4) -0.0001(4)
C11 0.0306(7) 0.0205(6) 0.0177(6) 0.0023(5) 0.0076(5) -0.0012(4)
C12 0.0224(6) 0.0187(6) 0.0235(6) 0.0008(4) 0.0069(5) 0.0010(4)
C13 0.0219(6) 0.0181(6) 0.0180(6) -0.0011(4) 0.0022(4) 0.0006(4)
C14 0.0273(6) 0.0177(6) 0.0145(6) 0.0020(4) 0.0063(5) 0.0026(4)
C15 0.0296(7) 0.0226(6) 0.0192(6) -0.0034(5) 0.0012(5) -0.0048(5)
C16 0.0254(6) 0.0203(6) 0.0173(6) -0.0003(4) 0.0064(4) 0.0026(4)

loop_
_atom_type_symbol
_atom_type_description
_atom_type_scat_dispersion_real
_atom_type_scat_dispersion_imag
_atom_type_scat_source
C C 0.0181 0.0091
;
International Tables for Crystallography
(1992, Vol. C, Tables 4.2.6.8 and 6.1.1.4)
;
H H 0.0000 0.0000
;
International Tables for Crystallography
(1992, Vol. C, Table 6.1.1.4)
;
O O 0.0492 0.0322
;
International Tables for Crystallography
(1992, Vol. C, Tables 4.2.6.8 and 6.1.1.4)
;

loop_
_geom_angle_atom_site_label_1
_geom_angle_atom_site_label_2
_geom_angle_atom_site_label_3
_geom_angle
_geom_angle_publ_flag
_geom_angle_site_symmetry_1
_geom_angle_site_symmetry_2
_geom_angle_site_symmetry_3
C10 O1 C14 106.46(8) yes . . .
C2 C1 C3 116.63(10) yes . . .
C2 C1 C7 122.03(10) yes . . .
C3 C1 C7 121.34(9) yes . . .
C1 C2 C9 122.01(10) yes . . .
C1 C3 C5 121.80(9) yes . . .
C5 C4 C9 118.04(10) yes . . .
C5 C4 C10 119.47(10) yes . . .
C9 C4 C10 122.47(9) yes . . .
C3 C5 C4 120.97(10) yes . . .
C7 C6 C12 121.35(10) yes . . .
C1 C7 C6 121.64(9) yes . . .
C1 C7 C8 121.31(10) yes . . .
C6 C7 C8 117.05(10) yes . . .
C7 C8 C15 121.51(11) yes . . .
C2 C9 C4 120.56(10) yes . . .
O1 C10 C4 117.09(9) yes . . .
O1 C10 C13 109.58(9) yes . . .
C4 C10 C13 133.30(10) yes . . .
C12 C11 C15 119.03(10) yes . . .
C6 C12 C11 120.53(11) yes . . .
C10 C13 C16 107.04(9) yes . . .
O1 C14 C14 115.81(10) yes . . 3_556
O1 C14 C16 110.33(9) yes . . .
C14 C14 C16 133.86(11) yes 3_556 . .
C8 C15 C11 120.53(10) yes . . .
C13 C16 C14 106.60(10) yes . . .
C1 C2 H2 118.990 no . . .
C9 C2 H2 119.002 no . . .
C1 C3 H3 119.092 no . . .
C5 C3 H3 119.113 no . . .
C3 C5 H5 119.518 no . . .
C4 C5 H5 119.508 no . . .
C7 C6 H6 119.334 no . . .
C12 C6 H6 119.316 no . . .
C7 C8 H8 119.244 no . . .
C15 C8 H8 119.247 no . . .
C2 C9 H9 119.721 no . . .
C4 C9 H9 119.723 no . . .
C12 C11 H11 120.488 no . . .
C15 C11 H11 120.482 no . . .
C6 C12 H12 119.737 no . . .
C11 C12 H12 119.737 no . . .
C10 C13 H13 126.484 no . . .
C16 C13 H13 126.475 no . . .
C8 C15 H15 119.741 no . . .
C11 C15 H15 119.726 no . . .
C13 C16 H16 126.709 no . . .
C14 C16 H16 126.694 no . . .

loop_
_geom_bond_atom_site_label_1
_geom_bond_atom_site_label_2
_geom_bond_distance
_geom_bond_publ_flag
_geom_bond_site_symmetry_1
_geom_bond_site_symmetry_2
O1 C10 1.3827(12) yes . .
O1 C14 1.3740(14) yes . .
C1 C2 1.4053(14) yes . .
C1 C3 1.4062(15) yes . .
C1 C7 1.4931(15) yes . .
C2 C9 1.3865(16) yes . .
C3 C5 1.3824(15) yes . .
C4 C5 1.4007(14) yes . .
C4 C9 1.4021(16) yes . .
C4 C10 1.4536(15) yes . .
C6 C7 1.4049(16) yes . .
C6 C12 1.3912(16) yes . .
C7 C8 1.4034(14) yes . .
C8 C15 1.3885(16) yes . .
C10 C13 1.3622(16) yes . .
C11 C12 1.3884(15) yes . .
C11 C15 1.3884(17) yes . .
C13 C16 1.4211(15) yes . .
C14 C14 1.4357(14) yes . 3_556
C14 C16 1.3582(15) yes . .
C2 H2 0.930 no . .
C3 H3 0.930 no . .
C5 H5 0.930 no . .
C6 H6 0.930 no . .
C8 H8 0.930 no . .
C9 H9 0.930 no . .
C11 H11 0.930 no . .
C12 H12 0.930 no . .
C13 H13 0.930 no . .
C15 H15 0.930 no . .
C16 H16 0.930 no . .

loop_
_geom_contact_atom_site_label_1
_geom_contact_atom_site_label_2
_geom_contact_distance
_geom_contact_publ_flag
_geom_contact_site_symmetry_1
_geom_contact_site_symmetry_2
O1 C9 2.8373(14) no . .
O1 C16 2.9862(13) no . 3_556
C1 C4 2.8442(15) no . .
C2 C5 2.7656(16) no . .
C2 C6 2.9755(16) no . .
C3 C8 2.9539(15) no . .
C3 C9 2.7716(14) no . .
C4 C14 3.5697(15) no . .
C5 C13 3.0856(15) no . .
C6 C15 2.7688(15) no . .
C7 C11 2.8273(16) no . .
C8 C12 2.7676(16) no . .
C10 C14 3.5458(14) no . 3_556
C1 C5 3.4956(14) no . 2_546
C2 C5 3.5769(15) no . 1_455
C5 C1 3.4956(14) no . 2_556
C5 C2 3.5769(15) no . 1_655
C8 C12 3.5731(16) no . 1_655
C10 C12 3.5554(15) no . 2_456
C12 C8 3.5731(16) no . 1_455
C12 C10 3.5554(15) no . 2_446
C16 C16 3.5788(16) no . 3_656
O1 H9 2.5270 no . .
O1 H13 3.1403 no . .
O1 H16 3.1395 no . .
O1 H16 2.8985 no . 3_556
C1 H5 3.2683 no . .
C1 H6 2.6835 no . .
C1 H8 2.6743 no . .
C1 H9 3.2738 no . .
C2 H3 3.2361 no . .
C2 H6 2.6535 no . .
C3 H2 3.2356 no . .
C3 H8 2.6241 no . .
C4 H2 3.2538 no . .
C4 H3 3.2537 no . .
C4 H13 2.9288 no . .
C5 H9 3.2458 no . .
C5 H13 2.9938 no . .
C6 H2 2.6513 no . .
C6 H8 3.2385 no . .
C6 H11 3.2538 no . .
C7 H2 2.6864 no . .
C7 H3 2.6753 no . .
C7 H12 3.2716 no . .
C7 H15 3.2695 no . .
C8 H3 2.6234 no . .
C8 H6 3.2387 no . .
C8 H11 3.2513 no . .
C9 H5 3.2448 no . .
C10 H5 2.6142 no . .
C10 H9 2.6769 no . .
C10 H16 3.1370 no . .
C11 H6 3.2463 no . .
C11 H8 3.2439 no . .
C12 H15 3.2333 no . .
C13 H5 2.7932 no . .
C14 H13 3.1270 no . .
C14 H16 2.9232 no . 3_556
C15 H12 3.2333 no . .
H2 H6 2.0737 no . .
H2 H9 2.2985 no . .
H3 H5 2.2931 no . .
H3 H8 2.0377 no . .
H5 H13 2.4378 no . .
H6 H12 2.3078 no . .
H8 H15 2.3042 no . .
H11 H12 2.3215 no . .
H11 H15 2.3213 no . .
H13 H16 2.5299 no . .
O1 H8 3.3144 no . 2_546
O1 H12 3.2352 no . 2_456
O1 H13 3.5187 no . 1_455
O1 H15 3.2471 no . 2_546
C1 H2 2.9374 no . 2_456
C1 H3 3.3207 no . 2_546
C1 H5 2.9131 no . 2_546
C1 H6 3.3987 no . 2_456
C2 H2 3.4895 no . 2_456
C2 H3 3.0103 no . 2_546
C2 H5 3.0737 no . 1_455
C2 H5 3.1541 no . 2_546
C2 H6 3.4612 no . 2_456
C3 H2 3.4348 no . 1_655
C3 H2 3.1452 no . 2_456
C3 H3 3.4729 no . 2_546
C3 H5 3.5869 no . 2_546
C3 H6 3.1342 no . 1_655
C3 H6 3.1320 no . 2_456
C4 H3 3.1277 no . 2_546
C4 H6 3.0708 no . 2_456
C4 H8 3.0398 no . 2_546
C4 H12 3.1366 no . 2_456
C5 H2 3.0832 no . 1_655
C5 H3 3.3857 no . 2_546
C5 H6 2.9712 no . 2_456
C5 H12 3.5517 no . 2_456
C6 H3 3.1282 no . 1_455
C6 H5 3.2535 no . 2_546
C6 H8 3.4171 no . 1_455
C6 H9 3.3953 no . 2_456
C6 H13 2.9625 no . 2_546
C7 H2 3.1603 no . 2_456
C7 H5 2.9682 no . 2_546
C7 H9 3.1602 no . 2_456
C7 H13 3.2416 no . 2_546
C8 H2 3.5438 no . 2_456
C8 H9 3.0255 no . 2_456
C8 H12 3.0739 no . 1_655
C8 H13 3.4001 no . 2_546
C9 H3 2.9148 no . 2_546
C9 H5 3.4191 no . 1_455
C9 H6 3.3154 no . 2_456
C9 H8 3.2902 no . 2_546
C9 H13 3.2208 no . 1_455
C10 H8 3.0438 no . 2_546
C10 H12 2.8252 no . 2_456
C10 H15 3.4526 no . 2_546
C11 H9 3.4178 no . 2_456
C11 H11 3.3532 no . 3_557
C11 H13 3.1064 no . 2_546
C11 H16 3.0384 no . 4_455
C12 H8 3.0741 no . 1_455
C12 H9 3.5180 no . 2_456
C12 H13 2.9002 no . 2_546
C13 H9 3.2604 no . 1_655
C13 H12 3.0614 no . 2_456
C13 H15 3.4914 no . 2_546
C14 H15 3.1442 no . 2_546
C14 H16 3.5936 no . 3_656
C15 H9 3.1678 no . 2_456
C15 H11 3.3853 no . 3_557
C15 H12 3.4093 no . 1_655
C15 H13 3.3420 no . 2_546
C15 H16 3.1092 no . 4_455
C16 H11 3.1104 no . 4_554
C16 H12 3.5748 no . 2_456
C16 H15 3.3026 no . 2_546
C16 H16 3.0135 no . 3_656
H2 C1 2.9374 no . 2_446
H2 C2 3.4895 no . 2_446
H2 C3 3.4348 no . 1_455
H2 C3 3.1452 no . 2_446
H2 C5 3.0832 no . 1_455
H2 C7 3.1603 no . 2_446
H2 C8 3.5438 no . 2_446
H2 H3 3.4215 no . 1_455
H2 H3 3.3160 no . 2_446
H2 H3 3.4141 no . 2_546
H2 H5 2.8087 no . 1_455
H2 H5 3.2376 no . 2_546
H2 H8 3.5840 no . 2_446
H3 C1 3.3207 no . 2_556
H3 C2 3.0103 no . 2_556
H3 C3 3.4729 no . 2_556
H3 C4 3.1277 no . 2_556
H3 C5 3.3857 no . 2_556
H3 C6 3.1282 no . 1_655
H3 C9 2.9148 no . 2_556
H3 H2 3.4215 no . 1_655
H3 H2 3.3160 no . 2_456
H3 H2 3.4141 no . 2_556
H3 H6 2.7991 no . 1_655
H3 H6 3.5827 no . 2_456
H3 H9 3.2761 no . 2_556
H5 C1 2.9131 no . 2_556
H5 C2 3.0737 no . 1_655
H5 C2 3.1541 no . 2_556
H5 C3 3.5869 no . 2_556
H5 C6 3.2535 no . 2_556
H5 C7 2.9682 no . 2_556
H5 C9 3.4191 no . 1_655
H5 H2 2.8087 no . 1_655
H5 H2 3.2376 no . 2_556
H5 H6 3.3533 no . 2_456
H5 H6 3.3054 no . 2_556
H5 H9 3.4101 no . 1_655
H5 H12 3.5988 no . 2_456
H6 C1 3.3987 no . 2_446
H6 C2 3.4612 no . 2_446
H6 C3 3.1342 no . 1_455
H6 C3 3.1320 no . 2_446
H6 C4 3.0708 no . 2_446
H6 C5 2.9712 no . 2_446
H6 C9 3.3154 no . 2_446
H6 H3 2.7991 no . 1_455
H6 H3 3.5827 no . 2_446
H6 H5 3.3533 no . 2_446
H6 H5 3.3054 no . 2_546
H6 H8 3.4004 no . 1_455
H6 H13 3.3727 no . 2_546
H8 O1 3.3144 no . 2_556
H8 C4 3.0398 no . 2_556
H8 C6 3.4171 no . 1_655
H8 C9 3.2902 no . 2_556
H8 C10 3.0438 no . 2_556
H8 C12 3.0741 no . 1_655
H8 H2 3.5840 no . 2_456
H8 H6 3.4004 no . 1_655
H8 H9 3.3921 no . 2_456
H8 H9 3.3409 no . 2_556
H8 H12 2.8039 no . 1_655
H9 C6 3.3953 no . 2_446
H9 C7 3.1602 no . 2_446
H9 C8 3.0255 no . 2_446
H9 C11 3.4178 no . 2_446
H9 C12 3.5180 no . 2_446
H9 C13 3.2604 no . 1_455
H9 C15 3.1678 no . 2_446
H9 H3 3.2761 no . 2_546
H9 H5 3.4101 no . 1_455
H9 H8 3.3921 no . 2_446
H9 H8 3.3409 no . 2_546
H9 H13 2.8313 no . 1_455
H11 C11 3.3532 no . 3_557
H11 C15 3.3853 no . 3_557
H11 C16 3.1104 no . 4_455
H11 H11 2.8995 no . 3_557
H11 H13 3.5881 no . 2_546
H11 H15 2.9508 no . 3_557
H11 H16 3.5555 no . 2_546
H11 H16 2.5645 no . 4_455
H12 O1 3.2352 no . 2_446
H12 C4 3.1366 no . 2_446
H12 C5 3.5517 no . 2_446
H12 C8 3.0739 no . 1_455
H12 C10 2.8252 no . 2_446
H12 C13 3.0614 no . 2_446
H12 C15 3.4093 no . 1_455
H12 C16 3.5748 no . 2_446
H12 H5 3.5988 no . 2_446
H12 H8 2.8039 no . 1_455
H12 H13 3.3669 no . 2_446
H12 H13 3.2863 no . 2_546
H12 H15 3.3879 no . 1_455
H13 O1 3.5187 no . 1_655
H13 C6 2.9625 no . 2_556
H13 C7 3.2416 no . 2_556
H13 C8 3.4001 no . 2_556
H13 C9 3.2208 no . 1_655
H13 C11 3.1064 no . 2_556
H13 C12 2.9002 no . 2_556
H13 C15 3.3420 no . 2_556
H13 H6 3.3727 no . 2_556
H13 H9 2.8313 no . 1_655
H13 H11 3.5881 no . 2_556
H13 H12 3.3669 no . 2_456
H13 H12 3.2863 no . 2_556
H15 O1 3.2471 no . 2_556
H15 C10 3.4526 no . 2_556
H15 C13 3.4914 no . 2_556
H15 C14 3.1442 no . 2_556
H15 C16 3.3026 no . 2_556
H15 H11 2.9508 no . 3_557
H15 H12 3.3879 no . 1_655
H15 H16 2.6962 no . 4_455
H16 C11 3.0384 no . 4_554
H16 C14 3.5936 no . 3_656
H16 C15 3.1092 no . 4_554
H16 C16 3.0135 no . 3_656
H16 H11 3.5555 no . 2_556
H16 H11 2.5645 no . 4_554
H16 H15 2.6962 no . 4_554
H16 H16 2.6617 no . 3_656

loop_
_geom_torsion_atom_site_label_1
_geom_torsion_atom_site_label_2
_geom_torsion_atom_site_label_3
_geom_torsion_atom_site_label_4
_geom_torsion
_geom_torsion_publ_flag
_geom_torsion_site_symmetry_1
_geom_torsion_site_symmetry_2
_geom_torsion_site_symmetry_3
_geom_torsion_site_symmetry_4
C10 O1 C14 C14 -179.80(8) no . . . 3_556
C10 O1 C14 C16 0.25(10) no . . . .
C14 O1 C10 C4 177.63(8) no . . . .
C14 O1 C10 C13 -0.33(10) no . . . .
C2 C1 C3 C5 0.09(14) no . . . .
C3 C1 C2 C9 -0.35(14) no . . . .
C2 C1 C7 C6 -0.10(14) no . . . .
C2 C1 C7 C8 -179.96(9) no . . . .
C7 C1 C2 C9 179.71(8) no . . . .
C3 C1 C7 C6 179.97(8) no . . . .
C3 C1 C7 C8 0.10(14) no . . . .
C7 C1 C3 C5 -179.97(8) no . . . .
C1 C2 C9 C4 0.10(15) no . . . .
C1 C3 C5 C4 0.42(15) no . . . .
C5 C4 C9 C2 0.41(14) no . . . .
C9 C4 C5 C3 -0.67(14) no . . . .
C5 C4 C10 O1 -174.90(8) no . . . .
C5 C4 C10 C13 2.45(17) no . . . .
C10 C4 C5 C3 177.56(8) no . . . .
C9 C4 C10 O1 3.25(14) no . . . .
C9 C4 C10 C13 -179.40(9) no . . . .
C10 C4 C9 C2 -177.76(8) no . . . .
C7 C6 C12 C11 -0.33(16) no . . . .
C12 C6 C7 C1 -179.47(9) no . . . .
C12 C6 C7 C8 0.39(15) no . . . .
C1 C7 C8 C15 179.72(8) no . . . .
C6 C7 C8 C15 -0.15(15) no . . . .
C7 C8 C15 C11 -0.17(16) no . . . .
O1 C10 C13 C16 0.27(11) no . . . .
C4 C10 C13 C16 -177.22(10) no . . . .
C12 C11 C15 C8 0.24(16) no . . . .
C15 C11 C12 C6 0.00(16) no . . . .
C10 C13 C16 C14 -0.11(11) no . . . .
O1 C14 C14 O1 180(98656) no . . 3_556 3_556
O1 C14 C14 C16 0.07(17) no . . 3_556 3_556
O1 C14 C16 C13 -0.09(11) no . . . .
C14 C14 C16 C13 179.98(11) no 3_556 . . .
C16 C14 C14 O1 -0.07(18) no . . 3_556 3_556
C16 C14 C14 C16 180(99831) no . . 3_556 3_556
